data_7016669
loop_
_publ_author_name
'Grubel, Katarzyna'
'Ingle, Gajendrasingh K.'
'Fuller, Amy L.'
'Arif, Atta M.'
'Berreau, Lisa M.'

_publ_section_title
;
 Influence of water on the formation of O(2)-reactive divalent metal
 enolate complexes of relevance to acireductone dioxygenases.
;
_journal_issue 40
_journal_name_full 'Dalton transactions (Cambridge, England : 2003)'
_journal_page_first 10609
_journal_page_last 10620
_journal_paper_doi 10.1039/c1dt10587f
_journal_volume 40
_journal_year 2011
_chemical_formula_moiety 'C39 H33 N4 Ni O2,Cl O4,C4 H10 O'
_chemical_formula_sum 'C43 H43 Cl N4 Ni O7'
_chemical_formula_weight 821.97
_chemical_name_systematic
;
?
;
_space_group_IT_number 61
_symmetry_cell_setting orthorhombic
_symmetry_space_group_name_Hall '-P 2bc 2ac'
_symmetry_space_group_name_H-M 'P c a b'
_atom_sites_solution_hydrogens geom
_atom_sites_solution_primary direct
_atom_sites_solution_secondary difmap
_audit_creation_method SHELXL-97
_cell_angle_alpha 90.00
_cell_angle_beta 90.00
_cell_angle_gamma 90.00
_cell_formula_units_Z 8
_cell_length_a 16.0204(3)
_cell_length_b 19.2924(6)
_cell_length_c 25.0918(7)
_cell_measurement_reflns_used 32251
_cell_measurement_temperature 150(1)
_cell_measurement_theta_max 27.485
_cell_measurement_theta_min 1.018
_cell_volume 7755.2(4)
_computing_cell_refinement DENZO-SMN
_computing_data_collection 'Nonius COLLECT'
_computing_data_reduction DENZO-SMN
_computing_molecular_graphics 'WinGX, Ortep3'
_computing_structure_refinement 'SHELXL-97 (Sheldrick, 1997)'
_computing_structure_solution SIR97
_diffrn_ambient_temperature 150(1)
_diffrn_measured_fraction_theta_full 0.996
_diffrn_measured_fraction_theta_max 0.996
_diffrn_measurement_device_type 'Nonius KappaCCD Diffractometer'
_diffrn_measurement_method 'Phi and Omega scan'
_diffrn_radiation_monochromator graphite
_diffrn_radiation_source 'fine-focus sealed tube'
_diffrn_radiation_type MoK\a
_diffrn_radiation_wavelength 0.71073
_diffrn_reflns_av_R_equivalents 0.0767
_diffrn_reflns_av_sigmaI/netI 0.1004
_diffrn_reflns_limit_h_max 20
_diffrn_reflns_limit_h_min -20
_diffrn_reflns_limit_k_max 25
_diffrn_reflns_limit_k_min -25
_diffrn_reflns_limit_l_max 32
_diffrn_reflns_limit_l_min -32
_diffrn_reflns_number 16226
_diffrn_reflns_theta_full 27.49
_diffrn_reflns_theta_max 27.49
_diffrn_reflns_theta_min 2.54
_exptl_absorpt_coefficient_mu 0.627
_exptl_absorpt_correction_T_max 0.9400
_exptl_absorpt_correction_T_min 0.7967
_exptl_absorpt_correction_type multi-scan
_exptl_absorpt_process_details 'DENZO-SMN (Otwinowoski & Minor, 1997)'
_exptl_crystal_colour orange
_exptl_crystal_density_diffrn 1.408
_exptl_crystal_density_method 'not measured'
_exptl_crystal_description plate
_exptl_crystal_F_000 3440
_exptl_crystal_size_max 0.38
_exptl_crystal_size_mid 0.38
_exptl_crystal_size_min 0.10
_refine_diff_density_max 0.452
_refine_diff_density_min -0.465
_refine_diff_density_rms 0.082
_refine_ls_extinction_method none
_refine_ls_goodness_of_fit_ref 1.015
_refine_ls_hydrogen_treatment refall
_refine_ls_matrix_type full
_refine_ls_number_parameters 677
_refine_ls_number_reflns 8868
_refine_ls_number_restraints 0
_refine_ls_restrained_S_all 1.015
_refine_ls_R_factor_all 0.1242
_refine_ls_R_factor_gt 0.0552
_refine_ls_shift/su_max 0.001
_refine_ls_shift/su_mean 0.000
_refine_ls_structure_factor_coef Fsqd
_refine_ls_weighting_details 'calc w=1/[\s^2^(Fo^2^)+(0.0422P)^2^+7.1972P] where P=(Fo^2^+2Fc^2^)/3'
_refine_ls_weighting_scheme calc
_refine_ls_wR_factor_gt 0.1015
_refine_ls_wR_factor_ref 0.1275
_reflns_number_gt 5176
_reflns_number_total 8868
_reflns_threshold_expression >2sigma(I)
_cod_data_source_file c1dt10587f.txt
_cod_data_source_block usu163
_cod_depositor_comments
;
The following automatic conversions were performed:

'_symmetry_cell_setting' value 'Orthorhombic' changed to
'orthorhombic' according to
/home/saulius/struct/CIF-dictionaries/cif_core.dic dictionary named
'cif_core.dic' version 2.4.1 from
2010-06-29.

'_exptl_absorpt_correction_type' value 'Multi-scan'
changed to 'multi-scan' according to
/home/saulius/struct/CIF-dictionaries/cif_core.dic dictionary named
'cif_core.dic' version 2.4.1 from 2010-06-29.

Automatic conversion script
Id: cif_fix_values 1715 2011-07-08 13:25:40Z adriana 
;
_cod_original_sg_symbol_H-M Pcab
_cod_database_code 7016669

loop_
_symmetry_equiv_pos_as_xyz
'x, y, z'
'-x, -y+1/2, z+1/2'
'x+1/2, -y, -z+1/2'
'-x+1/2, y+1/2, -z'
'-x, -y, -z'
'x, y-1/2, -z-1/2'
'-x-1/2, y, z-1/2'
'x-1/2, -y-1/2, z'

loop_
_atom_site_label
_atom_site_type_symbol
_atom_site_fract_x
_atom_site_fract_y
_atom_site_fract_z
_atom_site_U_iso_or_equiv
_atom_site_adp_type
_atom_site_occupancy
_atom_site_symmetry_multiplicity
_atom_site_calc_flag
C1 C 0.26395(19) 0.19249(17) 0.33867(15) 0.0253(8) Uani 1 1 d
C2 C 0.3003(2) 0.23136(18) 0.37833(15) 0.0280(8) Uani 1 1 d
C3 C 0.2781(2) 0.21786(19) 0.43044(15) 0.0286(8) Uani 1 1 d
C4 C 0.2198(2) 0.16791(18) 0.44101(14) 0.0268(8) Uani 1 1 d
C5 C 0.18485(18) 0.13103(16) 0.39944(13) 0.0225(7) Uani 1 1 d
C6 C 0.1161(2) 0.07923(19) 0.40842(15) 0.0279(8) Uani 1 1 d
C7 C 0.1464(2) -0.03872(18) 0.37645(15) 0.0258(8) Uani 1 1 d
C8 C 0.24006(19) -0.03239(17) 0.37048(13) 0.0244(7) Uani 1 1 d
C9 C 0.2961(2) -0.06497(19) 0.40355(15) 0.0313(8) Uani 1 1 d
C10 C 0.3811(2) -0.0570(2) 0.39446(16) 0.0360(9) Uani 1 1 d
C11 C 0.4065(2) -0.0174(2) 0.35142(16) 0.0364(9) Uani 1 1 d
C12 C 0.3470(2) 0.01354(19) 0.31994(15) 0.0288(8) Uani 1 1 d
C13 C 0.0174(2) 0.02082(19) 0.34979(15) 0.0245(8) Uani 1 1 d
C14 C -0.01204(19) 0.07793(17) 0.31371(13) 0.0243(7) Uani 1 1 d
C15 C -0.0963(2) 0.0927(2) 0.31040(16) 0.0312(9) Uani 1 1 d
C16 C -0.1236(2) 0.1378(2) 0.27199(16) 0.0386(10) Uani 1 1 d
C17 C -0.0665(2) 0.1681(2) 0.23830(16) 0.0340(9) Uani 1 1 d
C18 C 0.01847(19) 0.15394(17) 0.24443(13) 0.0244(7) Uani 1 1 d
C19 C 0.08071(19) 0.18895(17) 0.20933(13) 0.0233(7) Uani 1 1 d
C20 C 0.0823(2) 0.1741(2) 0.15558(15) 0.0320(9) Uani 1 1 d
C21 C 0.1361(2) 0.2095(2) 0.12193(16) 0.0400(10) Uani 1 1 d
C22 C 0.1877(2) 0.2603(2) 0.14163(16) 0.0400(10) Uani 1 1 d
C23 C 0.1862(2) 0.2755(2) 0.19518(15) 0.0371(9) Uani 1 1 d
C24 C 0.1336(2) 0.23963(19) 0.22936(15) 0.0300(8) Uani 1 1 d
C25 C 0.15055(18) -0.03222(16) 0.20786(13) 0.0211(7) Uani 1 1 d
C26 C 0.11024(18) -0.09595(17) 0.18549(13) 0.0214(7) Uani 1 1 d
C27 C 0.03389(19) -0.11731(19) 0.20728(14) 0.0261(8) Uani 1 1 d
C28 C -0.0077(2) -0.17442(19) 0.18769(14) 0.0291(8) Uani 1 1 d
C29 C 0.0259(2) -0.21218(19) 0.14630(15) 0.0312(9) Uani 1 1 d
C30 C 0.1019(2) -0.19254(19) 0.12507(15) 0.0295(8) Uani 1 1 d
C31 C 0.1432(2) -0.13459(18) 0.14397(13) 0.0253(8) Uani 1 1 d
C32 C 0.21095(19) 0.00339(18) 0.17789(14) 0.0215(7) Uani 1 1 d
C33 C 0.25220(17) 0.06465(17) 0.19308(12) 0.0201(7) Uani 1 1 d
C34 C 0.32055(18) 0.09280(16) 0.15780(13) 0.0205(7) Uani 1 1 d
C35 C 0.3778(2) 0.13933(17) 0.17994(14) 0.0247(8) Uani 1 1 d
C36 C 0.4444(2) 0.16447(19) 0.15050(15) 0.0295(8) Uani 1 1 d
C37 C 0.4549(2) 0.14418(18) 0.09828(15) 0.0289(8) Uani 1 1 d
C38 C 0.3985(2) 0.09850(19) 0.07557(14) 0.0283(8) Uani 1 1 d
C39 C 0.3313(2) 0.07324(18) 0.10470(13) 0.0240(7) Uani 1 1 d
C40 C 0.0617(3) 0.2968(3) 0.5139(2) 0.0524(12) Uani 1 1 d
C41 C -0.0189(3) 0.3291(2) 0.49713(18) 0.0475(11) Uani 1 1 d
C42 C -0.1054(3) 0.4272(2) 0.51140(18) 0.0437(10) Uani 1 1 d
C43 C -0.1097(3) 0.4934(3) 0.5416(2) 0.0485(11) Uani 1 1 d
N1 N 0.20645(15) 0.14298(14) 0.34838(10) 0.0216(6) Uani 1 1 d
N2 N 0.10631(14) 0.02872(13) 0.36428(10) 0.0212(6) Uani 1 1 d
N3 N 0.26496(15) 0.00669(13) 0.32871(11) 0.0231(6) Uani 1 1 d
N4 N 0.04528(15) 0.10914(13) 0.28210(10) 0.0203(6) Uani 1 1 d
O1 O 0.12608(13) -0.01475(11) 0.25402(9) 0.0243(5) Uani 1 1 d
O2 O 0.23941(12) 0.09775(11) 0.23587(8) 0.0231(5) Uani 1 1 d
O3 O -0.14843(16) 0.15648(14) 0.51664(9) 0.0426(7) Uani 1 1 d
O4 O -0.19132(17) 0.09645(16) 0.44057(12) 0.0608(9) Uani 1 1 d
O5 O -0.07581(17) 0.05695(13) 0.48926(11) 0.0471(7) Uani 1 1 d
O6 O -0.06717(16) 0.15915(15) 0.43915(11) 0.0506(8) Uani 1 1 d
O7 O -0.03246(14) 0.39063(13) 0.52720(10) 0.0361(6) Uani 1 1 d
Cl1 Cl -0.12103(5) 0.11655(4) 0.47153(3) 0.0278(2) Uani 1 1 d
Ni1 Ni 0.16719(2) 0.06631(2) 0.295975(16) 0.01984(12) Uani 1 1 d
H1 H 0.2746(16) 0.1974(15) 0.3016(12) 0.010(7) Uiso 1 1 d
H2 H 0.3366(19) 0.2657(18) 0.3692(13) 0.028(9) Uiso 1 1 d
H3 H 0.300(2) 0.2439(19) 0.4596(14) 0.040(10) Uiso 1 1 d
H4 H 0.2049(17) 0.1566(16) 0.4758(13) 0.018(8) Uiso 1 1 d
H6A H 0.066(2) 0.1066(17) 0.4131(13) 0.028(9) Uiso 1 1 d
H6B H 0.1242(19) 0.0565(17) 0.4407(14) 0.028(10) Uiso 1 1 d
H7A H 0.1253(18) -0.0718(17) 0.3488(13) 0.024(9) Uiso 1 1 d
H7B H 0.1312(19) -0.0555(17) 0.4125(14) 0.028(9) Uiso 1 1 d
H9 H 0.2757(18) -0.0904(17) 0.4343(13) 0.023(9) Uiso 1 1 d
H10 H 0.419(2) -0.0767(18) 0.4186(14) 0.034(10) Uiso 1 1 d
H11 H 0.463(2) -0.008(2) 0.3429(15) 0.050(12) Uiso 1 1 d
H12 H 0.360(2) 0.0380(18) 0.2890(14) 0.032(10) Uiso 1 1 d
H13A H 0.0113(18) -0.0241(18) 0.3313(13) 0.026(9) Uiso 1 1 d
H13B H -0.016(2) 0.0177(17) 0.3785(13) 0.027(9) Uiso 1 1 d
H15 H -0.132(2) 0.0684(19) 0.3334(15) 0.039(10) Uiso 1 1 d
H16 H -0.180(2) 0.1459(18) 0.2674(14) 0.038(10) Uiso 1 1 d
H17 H -0.0788(19) 0.1978(18) 0.2120(13) 0.026(9) Uiso 1 1 d
H20 H 0.047(2) 0.1399(18) 0.1426(13) 0.030(10) Uiso 1 1 d
H21 H 0.137(2) 0.1956(18) 0.0866(15) 0.035(10) Uiso 1 1 d
H22 H 0.223(2) 0.286(2) 0.1183(14) 0.043(11) Uiso 1 1 d
H23 H 0.221(2) 0.316(2) 0.2087(14) 0.050(12) Uiso 1 1 d
H24 H 0.1325(17) 0.2512(16) 0.2663(12) 0.017(8) Uiso 1 1 d
H27 H 0.0143(18) -0.0912(16) 0.2366(12) 0.020(8) Uiso 1 1 d
H28 H -0.060(2) -0.1876(18) 0.2028(13) 0.035(10) Uiso 1 1 d
H29 H -0.0021(19) -0.2516(18) 0.1328(12) 0.021(8) Uiso 1 1 d
H30 H 0.1231(19) -0.2164(17) 0.0981(13) 0.023(9) Uiso 1 1 d
H31 H 0.1965(19) -0.1227(16) 0.1289(11) 0.020(8) Uiso 1 1 d
H32 H 0.2251(16) -0.0156(15) 0.1482(12) 0.008(8) Uiso 1 1 d
H35 H 0.3664(16) 0.1522(15) 0.2162(12) 0.011(7) Uiso 1 1 d
H36 H 0.484(2) 0.193(2) 0.1668(14) 0.044(11) Uiso 1 1 d
H37 H 0.502(2) 0.1610(18) 0.0779(13) 0.034(10) Uiso 1 1 d
H38 H 0.406(2) 0.0831(18) 0.0389(15) 0.036(10) Uiso 1 1 d
H39 H 0.296(2) 0.0418(19) 0.0888(14) 0.036(10) Uiso 1 1 d
H40A H 0.064(2) 0.289(2) 0.5513(16) 0.044(12) Uiso 1 1 d
H40B H 0.071(2) 0.250(2) 0.4940(15) 0.054(12) Uiso 1 1 d
H40C H 0.114(2) 0.329(2) 0.5067(15) 0.048(12) Uiso 1 1 d
H41A H -0.066(2) 0.299(2) 0.5038(16) 0.056(13) Uiso 1 1 d
H41B H -0.018(2) 0.3412(19) 0.4574(16) 0.041(11) Uiso 1 1 d
H42A H -0.159(3) 0.397(2) 0.5202(16) 0.066(13) Uiso 1 1 d
H42B H -0.104(2) 0.4366(18) 0.4741(15) 0.034(10) Uiso 1 1 d
H43A H -0.110(2) 0.485(2) 0.5808(19) 0.066(14) Uiso 1 1 d
H43B H -0.158(2) 0.5204(19) 0.5336(14) 0.034(10) Uiso 1 1 d
H43C H -0.060(3) 0.525(2) 0.5325(17) 0.065(13) Uiso 1 1 d

loop_
_atom_site_aniso_label
_atom_site_aniso_U_11
_atom_site_aniso_U_22
_atom_site_aniso_U_33
_atom_site_aniso_U_23
_atom_site_aniso_U_13
_atom_site_aniso_U_12
C1 0.0243(17) 0.0236(19) 0.028(2) -0.0017(17) 0.0025(15) -0.0023(14)
C2 0.0237(17) 0.0206(19) 0.040(2) -0.0040(18) -0.0013(16) -0.0024(15)
C3 0.0318(19) 0.0251(19) 0.029(2) -0.0071(17) -0.0085(16) 0.0011(15)
C4 0.0311(18) 0.027(2) 0.0224(19) -0.0006(17) -0.0028(15) 0.0012(15)
C5 0.0241(16) 0.0205(17) 0.0229(18) -0.0016(15) -0.0012(14) 0.0044(13)
C6 0.034(2) 0.029(2) 0.021(2) -0.0045(17) 0.0035(16) -0.0008(16)
C7 0.0305(18) 0.0212(18) 0.026(2) 0.0033(17) 0.0010(16) -0.0019(14)
C8 0.0276(17) 0.0191(17) 0.0263(19) -0.0011(16) -0.0010(15) 0.0001(14)
C9 0.0320(19) 0.028(2) 0.034(2) 0.0058(19) -0.0006(17) -0.0023(16)
C10 0.033(2) 0.033(2) 0.042(2) 0.007(2) -0.0066(18) 0.0072(17)
C11 0.0261(19) 0.036(2) 0.048(3) 0.005(2) -0.0015(18) 0.0030(17)
C12 0.0247(18) 0.028(2) 0.034(2) 0.0037(18) 0.0030(16) 0.0031(15)
C13 0.0221(17) 0.023(2) 0.028(2) 0.0021(18) 0.0028(15) -0.0060(14)
C14 0.0247(17) 0.0230(19) 0.0251(18) -0.0032(15) -0.0003(14) -0.0018(14)
C15 0.0242(18) 0.034(2) 0.036(2) 0.0048(19) 0.0012(16) -0.0039(16)
C16 0.0209(19) 0.045(3) 0.050(3) 0.008(2) -0.0025(17) 0.0013(17)
C17 0.031(2) 0.033(2) 0.038(2) 0.012(2) -0.0067(17) 0.0035(16)
C18 0.0265(17) 0.0204(18) 0.0262(18) -0.0012(16) -0.0022(15) 0.0008(14)
C19 0.0253(16) 0.0227(18) 0.0218(18) 0.0031(16) -0.0014(14) 0.0054(14)
C20 0.037(2) 0.027(2) 0.032(2) -0.0035(18) -0.0019(17) -0.0066(17)
C21 0.052(2) 0.043(2) 0.025(2) -0.003(2) 0.0026(19) -0.005(2)
C22 0.039(2) 0.043(3) 0.038(2) 0.014(2) 0.0057(18) -0.0065(18)
C23 0.037(2) 0.041(2) 0.034(2) 0.0088(19) -0.0041(17) -0.0141(18)
C24 0.0344(19) 0.032(2) 0.0231(19) -0.0025(18) -0.0015(16) -0.0042(16)
C25 0.0224(16) 0.0185(16) 0.0222(17) 0.0028(15) -0.0065(14) 0.0027(13)
C26 0.0223(16) 0.0202(17) 0.0217(17) 0.0018(15) -0.0033(14) 0.0011(13)
C27 0.0268(17) 0.0267(19) 0.0247(19) -0.0045(17) 0.0026(15) 0.0020(14)
C28 0.0226(17) 0.031(2) 0.034(2) -0.0061(17) 0.0027(15) -0.0062(15)
C29 0.0321(19) 0.025(2) 0.037(2) -0.0046(18) -0.0063(17) -0.0074(16)
C30 0.0326(19) 0.027(2) 0.029(2) -0.0087(18) 0.0006(16) 0.0019(16)
C31 0.0233(17) 0.027(2) 0.0260(19) -0.0016(16) 0.0009(15) 0.0009(14)
C32 0.0241(17) 0.0230(19) 0.0173(18) -0.0009(16) 0.0017(14) -0.0011(14)
C33 0.0162(14) 0.0198(16) 0.0244(18) 0.0006(16) -0.0030(13) 0.0043(13)
C34 0.0202(16) 0.0189(16) 0.0224(17) 0.0032(15) -0.0010(13) 0.0008(13)
C35 0.0301(18) 0.0214(18) 0.0226(19) -0.0041(16) 0.0047(15) -0.0018(14)
C36 0.0276(18) 0.028(2) 0.033(2) -0.0036(18) 0.0050(16) -0.0053(16)
C37 0.0279(18) 0.026(2) 0.033(2) 0.0067(17) 0.0067(16) 0.0026(15)
C38 0.0328(19) 0.032(2) 0.0196(19) 0.0009(17) 0.0026(15) 0.0040(16)
C39 0.0264(17) 0.0246(18) 0.0210(17) 0.0002(16) 0.0004(15) -0.0008(15)
C40 0.077(3) 0.038(3) 0.042(3) -0.002(2) 0.004(3) 0.010(3)
C41 0.057(3) 0.050(3) 0.036(3) -0.009(2) 0.009(2) -0.015(2)
C42 0.044(2) 0.055(3) 0.032(2) 0.006(2) -0.0052(19) -0.005(2)
C43 0.041(3) 0.051(3) 0.053(3) 0.003(3) 0.010(2) 0.007(2)
N1 0.0220(13) 0.0202(15) 0.0226(15) 0.0000(13) -0.0005(12) 0.0009(11)
N2 0.0210(13) 0.0207(15) 0.0221(15) 0.0007(12) 0.0019(11) -0.0029(11)
N3 0.0245(14) 0.0196(15) 0.0251(15) -0.0001(13) 0.0006(12) 0.0032(11)
N4 0.0207(13) 0.0157(14) 0.0245(15) -0.0026(12) -0.0006(11) 0.0003(11)
O1 0.0285(12) 0.0221(12) 0.0221(12) -0.0032(11) 0.0036(10) -0.0037(10)
O2 0.0237(11) 0.0235(13) 0.0223(13) -0.0024(11) 0.0034(9) -0.0026(10)
O3 0.0614(17) 0.0394(16) 0.0270(14) -0.0029(13) 0.0072(12) 0.0137(13)
O4 0.0490(17) 0.063(2) 0.070(2) -0.0126(18) -0.0282(15) -0.0068(15)
O5 0.0670(18) 0.0308(15) 0.0433(17) 0.0075(13) -0.0029(14) 0.0209(13)
O6 0.0466(16) 0.0472(18) 0.0581(19) 0.0157(15) 0.0237(14) 0.0055(13)
O7 0.0384(14) 0.0357(16) 0.0343(15) -0.0073(13) -0.0010(12) -0.0039(12)
Cl1 0.0320(4) 0.0266(4) 0.0250(4) 0.0014(4) -0.0023(4) 0.0035(4)
Ni1 0.0212(2) 0.0185(2) 0.0198(2) -0.00057(19) 0.00182(17) -0.00185(17)

loop_
_atom_type_symbol
_atom_type_description
_atom_type_scat_dispersion_real
_atom_type_scat_dispersion_imag
_atom_type_scat_source
C C 0.0033 0.0016 'International Tables Vol C Tables 4.2.6.8 and 6.1.1.4'
H H 0.0000 0.0000 'International Tables Vol C Tables 4.2.6.8 and 6.1.1.4'
N N 0.0061 0.0033 'International Tables Vol C Tables 4.2.6.8 and 6.1.1.4'
O O 0.0106 0.0060 'International Tables Vol C Tables 4.2.6.8 and 6.1.1.4'
Cl Cl 0.1484 0.1585 'International Tables Vol C Tables 4.2.6.8 and 6.1.1.4'
Ni Ni 0.3393 1.1124 'International Tables Vol C Tables 4.2.6.8 and 6.1.1.4'

loop_
_geom_angle_atom_site_label_1
_geom_angle_atom_site_label_2
_geom_angle_atom_site_label_3
_geom_angle
N1 C1 C2 123.0(3)
N1 C1 H1 111.7(17)
C2 C1 H1 125.3(18)
C1 C2 C3 118.3(3)
C1 C2 H2 119(2)
C3 C2 H2 123(2)
C4 C3 C2 119.5(3)
C4 C3 H3 118(2)
C2 C3 H3 122(2)
C3 C4 C5 119.5(3)
C3 C4 H4 121.5(19)
C5 C4 H4 118.9(19)
N1 C5 C4 121.7(3)
N1 C5 C6 116.4(3)
C4 C5 C6 121.7(3)
N2 C6 C5 113.7(3)
N2 C6 H6A 111.0(19)
C5 C6 H6A 105.5(19)
N2 C6 H6B 111(2)
C5 C6 H6B 110(2)
H6A C6 H6B 105(3)
N2 C7 C8 109.8(3)
N2 C7 H7A 105.7(18)
C8 C7 H7A 108.5(17)
N2 C7 H7B 111.6(19)
C8 C7 H7B 111.1(18)
H7A C7 H7B 110(3)
N3 C8 C9 122.0(3)
N3 C8 C7 114.5(3)
C9 C8 C7 123.4(3)
C8 C9 C10 119.4(4)
C8 C9 H9 119.3(18)
C10 C9 H9 121.1(18)
C11 C10 C9 118.5(4)
C11 C10 H10 122(2)
C9 C10 H10 119(2)
C12 C11 C10 119.0(3)
C12 C11 H11 117(2)
C10 C11 H11 124(2)
N3 C12 C11 122.9(4)
N3 C12 H12 114(2)
C11 C12 H12 122(2)
N2 C13 C14 112.0(3)
N2 C13 H13A 107.5(18)
C14 C13 H13A 109.2(19)
N2 C13 H13B 113(2)
C14 C13 H13B 110(2)
H13A C13 H13B 105(3)
N4 C14 C15 122.4(3)
N4 C14 C13 117.8(3)
C15 C14 C13 119.6(3)
C16 C15 C14 119.0(3)
C16 C15 H15 124(2)
C14 C15 H15 117(2)
C15 C16 C17 119.4(3)
C15 C16 H16 120(2)
C17 C16 H16 120(2)
C16 C17 C18 119.8(4)
C16 C17 H17 125(2)
C18 C17 H17 115(2)
N4 C18 C17 120.8(3)
N4 C18 C19 119.4(3)
C17 C18 C19 119.9(3)
C20 C19 C24 119.3(3)
C20 C19 C18 119.7(3)
C24 C19 C18 120.9(3)
C19 C20 C21 120.3(4)
C19 C20 H20 119(2)
C21 C20 H20 121(2)
C22 C21 C20 120.4(4)
C22 C21 H21 123(2)
C20 C21 H21 117(2)
C21 C22 C23 119.5(4)
C21 C22 H22 121(2)
C23 C22 H22 120(2)
C22 C23 C24 120.5(4)
C22 C23 H23 119(2)
C24 C23 H23 121(2)
C23 C24 C19 119.9(3)
C23 C24 H24 119.7(18)
C19 C24 H24 120.3(18)
O1 C25 C32 124.9(3)
O1 C25 C26 115.3(3)
C32 C25 C26 119.9(3)
C31 C26 C27 117.9(3)
C31 C26 C25 124.0(3)
C27 C26 C25 118.1(3)
C28 C27 C26 121.2(3)
C28 C27 H27 122.9(18)
C26 C27 H27 115.9(18)
C29 C28 C27 120.2(3)
C29 C28 H28 120(2)
C27 C28 H28 120(2)
C28 C29 C30 119.3(3)
C28 C29 H29 120.7(18)
C30 C29 H29 120.0(18)
C29 C30 C31 120.7(3)
C29 C30 H30 119(2)
C31 C30 H30 120(2)
C30 C31 C26 120.7(3)
C30 C31 H31 118.9(18)
C26 C31 H31 120.4(18)
C25 C32 C33 126.1(3)
C25 C32 H32 115.9(19)
C33 C32 H32 117.9(19)
O2 C33 C32 125.3(3)
O2 C33 C34 115.7(3)
C32 C33 C34 119.0(3)
C39 C34 C35 118.1(3)
C39 C34 C33 123.5(3)
C35 C34 C33 118.3(3)
C36 C35 C34 121.2(3)
C36 C35 H35 124.2(17)
C34 C35 H35 114.6(17)
C37 C36 C35 120.1(3)
C37 C36 H36 120(2)
C35 C36 H36 120(2)
C36 C37 C38 119.5(3)
C36 C37 H37 120(2)
C38 C37 H37 120(2)
C37 C38 C39 120.8(3)
C37 C38 H38 120(2)
C39 C38 H38 119(2)
C38 C39 C34 120.2(3)
C38 C39 H39 119(2)
C34 C39 H39 121(2)
C41 C40 H40A 113(2)
C41 C40 H40B 111(2)
H40A C40 H40B 109(3)
C41 C40 H40C 113(2)
H40A C40 H40C 103(3)
H40B C40 H40C 107(3)
O7 C41 C40 109.3(4)
O7 C41 H41A 107(2)
C40 C41 H41A 111(2)
O7 C41 H41B 109(2)
C40 C41 H41B 111(2)
H41A C41 H41B 109(3)
O7 C42 C43 108.8(3)
O7 C42 H42A 110(2)
C43 C42 H42A 109(2)
O7 C42 H42B 110(2)
C43 C42 H42B 110(2)
H42A C42 H42B 109(3)
C42 C43 H43A 112(3)
C42 C43 H43B 113(2)
H43A C43 H43B 107(3)
C42 C43 H43C 111(2)
H43A C43 H43C 109(3)
H43B C43 H43C 105(3)
C5 N1 C1 117.9(3)
C5 N1 Ni1 113.7(2)
C1 N1 Ni1 126.6(2)
C13 N2 C7 112.2(3)
C13 N2 C6 110.7(3)
C7 N2 C6 112.1(3)
C13 N2 Ni1 106.4(2)
C7 N2 Ni1 105.66(19)
C6 N2 Ni1 109.5(2)
C12 N3 C8 118.2(3)
C12 N3 Ni1 127.6(2)
C8 N3 Ni1 112.8(2)
C18 N4 C14 118.6(3)
C18 N4 Ni1 130.4(2)
C14 N4 Ni1 110.5(2)
C25 O1 Ni1 126.0(2)
C33 O2 Ni1 125.6(2)
C42 O7 C41 113.0(3)
O4 Cl1 O5 110.60(18)
O4 Cl1 O3 109.54(17)
O5 Cl1 O3 109.91(16)
O4 Cl1 O6 108.75(19)
O5 Cl1 O6 109.29(16)
O3 Cl1 O6 108.72(17)
O2 Ni1 O1 91.77(9)
O2 Ni1 N1 94.96(9)
O1 Ni1 N1 172.53(10)
O2 Ni1 N2 172.17(9)
O1 Ni1 N2 90.38(9)
N1 Ni1 N2 82.53(10)
O2 Ni1 N3 91.69(9)
O1 Ni1 N3 91.33(9)
N1 Ni1 N3 85.24(10)
N2 Ni1 N3 80.73(10)
O2 Ni1 N4 106.72(9)
O1 Ni1 N4 85.18(9)
N1 Ni1 N4 95.97(10)
N2 Ni1 N4 80.97(10)
N3 Ni1 N4 161.33(10)

loop_
_geom_bond_atom_site_label_1
_geom_bond_atom_site_label_2
_geom_bond_distance
C1 N1 1.349(4)
C1 C2 1.375(5)
C1 H1 0.95(3)
C2 C3 1.380(5)
C2 H2 0.91(3)
C3 C4 1.368(5)
C3 H3 0.96(4)
C4 C5 1.381(4)
C4 H4 0.93(3)
C5 N1 1.347(4)
C5 C6 1.504(5)
C6 N2 1.484(4)
C6 H6A 0.97(3)
C6 H6B 0.93(3)
C7 N2 1.482(4)
C7 C8 1.513(4)
C7 H7A 1.00(3)
C7 H7B 0.99(3)
C8 N3 1.351(4)
C8 C9 1.375(5)
C9 C10 1.389(5)
C9 H9 0.97(3)
C10 C11 1.384(5)
C10 H10 0.94(3)
C11 C12 1.375(5)
C11 H11 0.94(4)
C12 N3 1.339(4)
C12 H12 0.93(3)
C13 N2 1.478(4)
C13 C14 1.502(5)
C13 H13A 0.99(3)
C13 H13B 0.90(3)
C14 N4 1.355(4)
C14 C15 1.383(4)
C15 C16 1.370(5)
C15 H15 0.94(4)
C16 C17 1.375(5)
C16 H16 0.93(3)
C17 C18 1.396(4)
C17 H17 0.90(3)
C18 N4 1.351(4)
C18 C19 1.492(4)
C19 C20 1.379(5)
C19 C24 1.388(5)
C20 C21 1.386(5)
C20 H20 0.93(3)
C21 C22 1.374(5)
C21 H21 0.93(4)
C22 C23 1.376(5)
C22 H22 0.96(4)
C23 C24 1.387(5)
C23 H23 1.01(4)
C24 H24 0.95(3)
C25 O1 1.268(4)
C25 C32 1.405(4)
C25 C26 1.498(4)
C26 C31 1.386(5)
C26 C27 1.402(4)
C27 C28 1.378(5)
C27 H27 0.94(3)
C28 C29 1.378(5)
C28 H28 0.95(3)
C29 C30 1.382(5)
C29 H29 0.95(3)
C30 C31 1.383(5)
C30 H30 0.89(3)
C31 H31 0.96(3)
C32 C33 1.407(4)
C32 H32 0.86(3)
C33 O2 1.266(4)
C33 C34 1.509(4)
C34 C39 1.396(4)
C34 C35 1.399(4)
C35 C36 1.386(5)
C35 H35 0.96(3)
C36 C37 1.378(5)
C36 H36 0.94(4)
C37 C38 1.386(5)
C37 H37 0.97(3)
C38 C39 1.389(5)
C38 H38 0.97(4)
C39 H39 0.92(4)
C40 C41 1.494(6)
C40 H40A 0.95(4)
C40 H40B 1.04(4)
C40 H40C 1.05(4)
C41 O7 1.423(5)
C41 H41A 0.97(4)
C41 H41B 1.02(4)
C42 O7 1.422(5)
C42 C43 1.487(6)
C42 H42A 1.06(4)
C42 H42B 0.95(4)
C43 H43A 1.00(5)
C43 H43B 0.96(4)
C43 H43C 1.02(4)
N1 Ni1 2.077(3)
N2 Ni1 2.101(3)
N3 Ni1 2.110(3)
N4 Ni1 2.149(2)
O1 Ni1 1.997(2)
O2 Ni1 1.995(2)
O3 Cl1 1.438(2)
O4 Cl1 1.422(3)
O5 Cl1 1.430(2)
O6 Cl1 1.442(3)

loop_
_geom_torsion_atom_site_label_1
_geom_torsion_atom_site_label_2
_geom_torsion_atom_site_label_3
_geom_torsion_atom_site_label_4
_geom_torsion
N1 C1 C2 C3 1.4(5)
C1 C2 C3 C4 -1.5(5)
C2 C3 C4 C5 0.9(5)
C3 C4 C5 N1 -0.2(5)
C3 C4 C5 C6 -175.5(3)
N1 C5 C6 N2 24.0(4)
C4 C5 C6 N2 -160.4(3)
N2 C7 C8 N3 -39.4(4)
N2 C7 C8 C9 142.4(3)
N3 C8 C9 C10 0.9(5)
C7 C8 C9 C10 179.0(3)
C8 C9 C10 C11 -1.3(6)
C9 C10 C11 C12 1.2(6)
C10 C11 C12 N3 -0.6(6)
N2 C13 C14 N4 27.1(4)
N2 C13 C14 C15 -158.4(3)
N4 C14 C15 C16 3.5(6)
C13 C14 C15 C16 -170.8(3)
C14 C15 C16 C17 -1.1(6)
C15 C16 C17 C18 -1.6(6)
C16 C17 C18 N4 2.0(6)
C16 C17 C18 C19 -177.5(3)
N4 C18 C19 C20 113.6(4)
C17 C18 C19 C20 -66.9(5)
N4 C18 C19 C24 -70.6(4)
C17 C18 C19 C24 108.9(4)
C24 C19 C20 C21 -0.1(5)
C18 C19 C20 C21 175.8(3)
C19 C20 C21 C22 -0.7(6)
C20 C21 C22 C23 0.4(6)
C21 C22 C23 C24 0.6(6)
C22 C23 C24 C19 -1.4(6)
C20 C19 C24 C23 1.1(5)
C18 C19 C24 C23 -174.7(3)
O1 C25 C26 C31 -161.0(3)
C32 C25 C26 C31 19.0(5)
O1 C25 C26 C27 20.1(4)
C32 C25 C26 C27 -160.0(3)
C31 C26 C27 C28 -0.7(5)
C25 C26 C27 C28 178.3(3)
C26 C27 C28 C29 0.6(5)
C27 C28 C29 C30 0.6(5)
C28 C29 C30 C31 -1.7(5)
C29 C30 C31 C26 1.6(5)
C27 C26 C31 C30 -0.4(5)
C25 C26 C31 C30 -179.4(3)
O1 C25 C32 C33 -1.9(5)
C26 C25 C32 C33 178.2(3)
C25 C32 C33 O2 -1.7(5)
C25 C32 C33 C34 175.1(3)
O2 C33 C34 C39 -165.4(3)
C32 C33 C34 C39 17.5(4)
O2 C33 C34 C35 16.8(4)
C32 C33 C34 C35 -160.3(3)
C39 C34 C35 C36 -1.2(5)
C33 C34 C35 C36 176.8(3)
C34 C35 C36 C37 0.5(5)
C35 C36 C37 C38 0.0(5)
C36 C37 C38 C39 0.3(5)
C37 C38 C39 C34 -1.0(5)
C35 C34 C39 C38 1.4(5)
C33 C34 C39 C38 -176.5(3)
C4 C5 N1 C1 0.1(5)
C6 C5 N1 C1 175.7(3)
C4 C5 N1 Ni1 166.2(2)
C6 C5 N1 Ni1 -18.2(3)
C2 C1 N1 C5 -0.7(5)
C2 C1 N1 Ni1 -164.9(2)
C14 C13 N2 C7 -152.6(3)
C14 C13 N2 C6 81.3(4)
C14 C13 N2 Ni1 -37.5(3)
C8 C7 N2 C13 158.8(3)
C8 C7 N2 C6 -75.9(3)
C8 C7 N2 Ni1 43.2(3)
C5 C6 N2 C13 -134.0(3)
C5 C6 N2 C7 99.9(3)
C5 C6 N2 Ni1 -17.0(3)
C11 C12 N3 C8 0.1(5)
C11 C12 N3 Ni1 165.5(3)
C9 C8 N3 C12 -0.2(5)
C7 C8 N3 C12 -178.5(3)
C9 C8 N3 Ni1 -167.8(3)
C7 C8 N3 Ni1 14.0(3)
C17 C18 N4 C14 0.3(5)
C19 C18 N4 C14 179.9(3)
C17 C18 N4 Ni1 171.4(3)
C19 C18 N4 Ni1 -9.0(4)
C15 C14 N4 C18 -3.1(5)
C13 C14 N4 C18 171.3(3)
C15 C14 N4 Ni1 -175.9(3)
C13 C14 N4 Ni1 -1.5(4)
C32 C25 O1 Ni1 -0.6(4)
C26 C25 O1 Ni1 179.26(19)
C32 C33 O2 Ni1 7.1(4)
C34 C33 O2 Ni1 -169.76(18)
C43 C42 O7 C41 -174.9(4)
C40 C41 O7 C42 176.3(4)
C33 O2 Ni1 O1 -7.2(2)
C33 O2 Ni1 N1 169.6(2)
C33 O2 Ni1 N2 98.7(7)
C33 O2 Ni1 N3 84.2(2)
C33 O2 Ni1 N4 -92.7(2)
C25 O1 Ni1 O2 4.0(2)
C25 O1 Ni1 N1 -150.2(7)
C25 O1 Ni1 N2 -168.4(2)
C25 O1 Ni1 N3 -87.7(2)
C25 O1 Ni1 N4 110.7(2)
C5 N1 Ni1 O2 -166.1(2)
C1 N1 Ni1 O2 -1.4(3)
C5 N1 Ni1 O1 -12.0(8)
C1 N1 Ni1 O1 152.7(6)
C5 N1 Ni1 N2 6.5(2)
C1 N1 Ni1 N2 171.2(3)
C5 N1 Ni1 N3 -74.8(2)
C1 N1 Ni1 N3 89.9(3)
C5 N1 Ni1 N4 86.5(2)
C1 N1 Ni1 N4 -108.8(3)
C13 N2 Ni1 O2 -162.4(6)
C7 N2 Ni1 O2 -43.0(8)
C6 N2 Ni1 O2 78.0(8)
C13 N2 Ni1 O1 -56.5(2)
C7 N2 Ni1 O1 63.0(2)
C6 N2 Ni1 O1 -176.1(2)
C13 N2 Ni1 N1 125.9(2)
C7 N2 Ni1 N1 -114.7(2)
C6 N2 Ni1 N1 6.3(2)
C13 N2 Ni1 N3 -147.7(2)
C7 N2 Ni1 N3 -28.3(2)
C6 N2 Ni1 N3 92.6(2)
C13 N2 Ni1 N4 28.6(2)
C7 N2 Ni1 N4 148.0(2)
C6 N2 Ni1 N4 -91.0(2)
C12 N3 Ni1 O2 20.5(3)
C8 N3 Ni1 O2 -173.4(2)
C12 N3 Ni1 O1 112.3(3)
C8 N3 Ni1 O1 -81.6(2)
C12 N3 Ni1 N1 -74.4(3)
C8 N3 Ni1 N1 91.7(2)
C12 N3 Ni1 N2 -157.5(3)
C8 N3 Ni1 N2 8.5(2)
C12 N3 Ni1 N4 -168.9(3)
C8 N3 Ni1 N4 -2.8(4)
C18 N4 Ni1 O2 -5.8(3)
C14 N4 Ni1 O2 165.9(2)
C18 N4 Ni1 O1 -96.2(3)
C14 N4 Ni1 O1 75.5(2)
C18 N4 Ni1 N1 91.2(3)
C14 N4 Ni1 N1 -97.1(2)
C18 N4 Ni1 N2 172.7(3)
C14 N4 Ni1 N2 -15.7(2)
C18 N4 Ni1 N3 -176.0(3)
C14 N4 Ni1 N3 -4.3(4)
